data_1549292
loop_
_publ_author_name
'Cai, Yuanjing'
'Du, Lili'
'Samedov, Kerim'
'Gu, Xinggui'
'Qi, Fei'
'Sung, Herman H. Y.'
'Patrick, Brian O.'
'Yan, Zhiping'
'Jiang, Xiaofang'
'Zhang, Haoke'
'Lam, Jacky W. Y.'
'Williams, Ian D.'
'Lee Phillips, David'
'Qin, Anjun'
'Tang, Ben Zhong'

_publ_section_title
;
 Deciphering the working mechanism of aggregation-induced emission of
 tetraphenylethylene derivatives by ultrafast spectroscopy.
;
_journal_issue 20
_journal_name_full 'Chemical science'
_journal_page_first 4662
_journal_page_last 4670
_journal_paper_doi 10.1039/c8sc01170b
_journal_volume 9
_journal_year 2018
_chemical_formula_moiety 'C30 H26'
_chemical_formula_sum 'C30 H26'
_chemical_formula_weight 386.51
_space_group_crystal_system monoclinic
_space_group_IT_number 14
_space_group_name_Hall '-P 2ybc'
_space_group_name_H-M_alt 'P 1 21/c 1'
_symmetry_space_group_name_Hall '-P 2ybc'
_symmetry_space_group_name_H-M 'P 1 21/c 1'
_atom_sites_solution_hydrogens geom
_atom_sites_solution_primary direct
_audit_creation_date 2016-06-23
_audit_creation_method
;
Olex2 1.2
(compiled 2016.02.19 svn.r3266 for OlexSys, GUI svn.r5155)
;
_audit_update_record
;
2017-10-10 deposited with the CCDC.
2018-04-24 downloaded from the CCDC.
;
_cell_angle_alpha 90
_cell_angle_beta 103.640(7)
_cell_angle_gamma 90
_cell_formula_units_Z 4
_cell_length_a 17.4337(14)
_cell_length_b 6.9903(4)
_cell_length_c 17.9350(12)
_cell_measurement_reflns_used 2551
_cell_measurement_temperature 99.99(10)
_cell_measurement_theta_max 29.1960
_cell_measurement_theta_min 3.7220
_cell_volume 2124.0(3)
_computing_cell_refinement
;
CrysAlisPro, Agilent Technologies,
Version 1.171.37.35 (release 13-08-2014 CrysAlis171 .NET)
(compiled Aug 13 2014,18:06:01)
;
_computing_data_collection
;
CrysAlisPro, Agilent Technologies,
Version 1.171.37.35 (release 13-08-2014 CrysAlis171 .NET)
(compiled Aug 13 2014,18:06:01)
;
_computing_data_reduction
;
CrysAlisPro, Agilent Technologies,
Version 1.171.37.35 (release 13-08-2014 CrysAlis171 .NET)
(compiled Aug 13 2014,18:06:01)
;
_computing_molecular_graphics 'Olex2 (Dolomanov et al., 2009)'
_computing_publication_material 'Olex2 (Dolomanov et al., 2009)'
_computing_structure_refinement 'ShelXL (Sheldrick, 2015)'
_computing_structure_solution 'ShelXS (Sheldrick, 2008)'
_diffrn_ambient_environment N~2~
_diffrn_ambient_temperature 99.99(10)
_diffrn_detector 'CCD plate'
_diffrn_detector_area_resol_mean 10.3587
_diffrn_detector_type Atlas
_diffrn_measured_fraction_theta_full 0.986
_diffrn_measured_fraction_theta_max 0.986
_diffrn_measurement_details
;
#__ type_ start__ end____ width___ exp.time_
  1 omega  -44.00   54.00   1.0000   30.0000
omega____ theta____ kappa____ phi______ frames
    -      -15.3887   57.0000  -60.0000 98

#__ type_ start__ end____ width___ exp.time_
  2 omega  -20.00   59.00   1.0000   30.0000
omega____ theta____ kappa____ phi______ frames
    -       15.8574  -99.0000   60.0000 79

#__ type_ start__ end____ width___ exp.time_
  3 omega  -14.00   93.00   1.0000   30.0000
omega____ theta____ kappa____ phi______ frames
    -       15.8574   77.0000 -180.0000 107
;
_diffrn_measurement_device 'kappa diffractometer'
_diffrn_measurement_device_type 'SuperNova, Dual, Mo at zero, Atlas'
_diffrn_measurement_method '\w scans'
_diffrn_orient_matrix_UB_11 0.0399319000
_diffrn_orient_matrix_UB_12 -0.0217975000
_diffrn_orient_matrix_UB_13 0.0007891000
_diffrn_orient_matrix_UB_21 0.0124352000
_diffrn_orient_matrix_UB_22 0.0800542000
_diffrn_orient_matrix_UB_23 0.0241330000
_diffrn_orient_matrix_UB_31 0.0021395000
_diffrn_orient_matrix_UB_32 -0.0584277000
_diffrn_orient_matrix_UB_33 0.0327405000
_diffrn_radiation_monochromator mirror
_diffrn_radiation_probe x-ray
_diffrn_radiation_type MoK\a
_diffrn_radiation_wavelength 0.71073
_diffrn_reflns_av_R_equivalents 0.0619
_diffrn_reflns_av_unetI/netI 0.0833
_diffrn_reflns_limit_h_max 21
_diffrn_reflns_limit_h_min -15
_diffrn_reflns_limit_k_max 6
_diffrn_reflns_limit_k_min -8
_diffrn_reflns_limit_l_max 22
_diffrn_reflns_limit_l_min -22
_diffrn_reflns_number 12065
_diffrn_reflns_theta_full 25.000
_diffrn_reflns_theta_max 25.999
_diffrn_reflns_theta_min 3.153
_diffrn_source 'SuperNova (Mo) X-ray Source'
_diffrn_source_current 0.80
_diffrn_source_power 0.040
_diffrn_source_target Mo
_diffrn_source_voltage 50
_exptl_absorpt_coefficient_mu 0.068
_exptl_absorpt_correction_T_max 1.00000
_exptl_absorpt_correction_T_min 0.53902
_exptl_absorpt_correction_type multi-scan
_exptl_absorpt_process_details
;
CrysAlisPro, Agilent Technologies,
Version 1.171.37.35 (release 13-08-2014 CrysAlis171 .NET)
(compiled Aug 13 2014,18:06:01)
Empirical absorption correction using spherical harmonics,
 implemented in SCALE3 ABSPACK scaling algorithm.
;
_exptl_crystal_colour colourless
_exptl_crystal_density_diffrn 1.209
_exptl_crystal_density_method 'not measured'
_exptl_crystal_description plate
_exptl_crystal_F_000 824
_exptl_crystal_size_max 0.40
_exptl_crystal_size_mid 0.35
_exptl_crystal_size_min 0.02
_refine_diff_density_max 0.224
_refine_diff_density_min -0.281
_refine_diff_density_rms 0.054
_refine_ls_extinction_method none
_refine_ls_goodness_of_fit_ref 1.003
_refine_ls_hydrogen_treatment constr
_refine_ls_matrix_type full
_refine_ls_number_parameters 275
_refine_ls_number_reflns 4123
_refine_ls_number_restraints 0
_refine_ls_restrained_S_all 1.003
_refine_ls_R_factor_all 0.1085
_refine_ls_R_factor_gt 0.0615
_refine_ls_shift/su_max 0.000
_refine_ls_shift/su_mean 0.000
_refine_ls_structure_factor_coef Fsqd
_refine_ls_weighting_details 'w=1/[\s^2^(Fo^2^)+(0.0650P)^2^] where P=(Fo^2^+2Fc^2^)/3'
_refine_ls_weighting_scheme calc
_refine_ls_wR_factor_gt 0.1268
_refine_ls_wR_factor_ref 0.1463
_reflns_Friedel_coverage 0.000
_reflns_number_gt 2716
_reflns_number_total 4123
_reflns_threshold_expression 'I > 2\s(I)'
_cod_data_source_file c8sc01170b2.cif
_cod_data_source_block pc-m-4Me-TPE
_cod_depositor_comments 'Adding full bibliography for 1549288--1549295.cif.'
_cod_database_code 1549292
_shelx_space_group_comment
;
The symmetry employed for this shelxl refinement is uniquely defined
by the following loop, which should always be used as a source of
symmetry information in preference to the above space-group names.
They are only intended as comments.
;
_reflns_odcompleteness_completeness 99.49
_reflns_odcompleteness_iscentric 1
_reflns_odcompleteness_theta 27.04
_olex2_refinement_description
;
1. Fixed Uiso
 At 1.2 times of:
  All C(H) groups
 At 1.5 times of:
  All C(H,H,H) groups
2.a Aromatic/amide H refined with riding coordinates:
 C4(H4), C5(H5), C6(H6), C7(H7), C11(H11), C13(H13), C22(H22), C24(H24),
 C26(H26), C32(H32), C33(H33), C34(H34), C35(H35), C36(H36)
2.b Idealised Me refined as rotating group:
 C15(H15A,H15B,H15C), C16(H16A,H16B,H16C), C27(H27A,H27B,H27C), C28(H28A,H28B,
 H28C)
;
_shelx_shelxl_version_number 2014/7
_olex2_date_sample_data_collection 2016-06-16
_olex2_submission_special_instructions 'No special instructions were received'

loop_
_space_group_symop_operation_xyz
'x, y, z'
'-x, y+1/2, -z+1/2'
'-x, -y, -z'
'x, -y-1/2, z-1/2'

loop_
_atom_site_label
_atom_site_type_symbol
_atom_site_fract_x
_atom_site_fract_y
_atom_site_fract_z
_atom_site_U_iso_or_equiv
_atom_site_adp_type
_atom_site_occupancy
_atom_site_site_symmetry_order
_atom_site_calc_flag
_atom_site_refinement_flags_posn
C1 C 0.24437(13) 0.6890(3) 0.31958(12) 0.0176(5) Uani 1 1 d .
C2 C 0.31387(13) 0.5988(3) 0.32063(12) 0.0184(5) Uani 1 1 d .
C3 C 0.35808(13) 0.6418(3) 0.26402(12) 0.0180(5) Uani 1 1 d .
C4 C 0.42686(13) 0.5391(3) 0.26208(13) 0.0226(5) Uani 1 1 d .
H4 H 0.4468 0.4487 0.3015 0.027 Uiso 1 1 calc R
C5 C 0.46614(13) 0.5656(3) 0.20489(13) 0.0244(5) Uani 1 1 d .
H5 H 0.5133 0.4971 0.2055 0.029 Uiso 1 1 calc R
C6 C 0.43570(13) 0.6947(3) 0.14589(13) 0.0237(5) Uani 1 1 d .
H6 H 0.4606 0.7091 0.1045 0.028 Uiso 1 1 calc R
C7 C 0.36998(13) 0.8004(3) 0.14772(13) 0.0216(5) Uani 1 1 d .
H7 H 0.3499 0.8868 0.1069 0.026 Uiso 1 1 calc R
C8 C 0.33113(13) 0.7854(3) 0.20818(12) 0.0194(5) Uani 1 1 d .
C9 C 0.26292(13) 0.9010(3) 0.21299(12) 0.0200(5) Uani 1 1 d .
C10 C 0.24061(13) 1.0742(3) 0.17072(12) 0.0213(5) Uani 1 1 d .
C11 C 0.16934(14) 1.1570(3) 0.17285(13) 0.0232(5) Uani 1 1 d .
H11 H 0.1545 1.2707 0.1441 0.028 Uiso 1 1 calc R
C12 C 0.11770(13) 1.0842(3) 0.21454(12) 0.0219(5) Uani 1 1 d .
C13 C 0.14345(13) 0.9297(3) 0.26188(12) 0.0205(5) Uani 1 1 d .
H13 H 0.1110 0.8821 0.2935 0.025 Uiso 1 1 calc R
C14 C 0.21655(13) 0.8412(3) 0.26441(12) 0.0182(5) Uani 1 1 d .
C15 C 0.29238(15) 1.1822(3) 0.12821(15) 0.0320(6) Uani 1 1 d .
H15A H 0.3477 1.1701 0.1560 0.048 Uiso 1 1 calc GR
H15B H 0.2773 1.3176 0.1246 0.048 Uiso 1 1 calc GR
H15C H 0.2856 1.1289 0.0765 0.048 Uiso 1 1 calc GR
C16 C 0.03901(14) 1.1776(3) 0.20901(14) 0.0279(6) Uani 1 1 d .
H16A H 0.0114 1.1123 0.2434 0.042 Uiso 1 1 calc GR
H16B H 0.0074 1.1691 0.1561 0.042 Uiso 1 1 calc GR
H16C H 0.0469 1.3123 0.2240 0.042 Uiso 1 1 calc GR
C21 C 0.19797(13) 0.6408(3) 0.37724(12) 0.0195(5) Uani 1 1 d .
C22 C 0.19546(13) 0.7671(3) 0.43666(13) 0.0224(5) Uani 1 1 d .
H22 H 0.2231 0.8850 0.4399 0.027 Uiso 1 1 calc R
C23 C 0.15320(14) 0.7241(3) 0.49147(13) 0.0248(5) Uani 1 1 d .
C24 C 0.11243(13) 0.5520(3) 0.48515(13) 0.0260(5) Uani 1 1 d .
H24 H 0.0832 0.5215 0.5220 0.031 Uiso 1 1 calc R
C25 C 0.11331(13) 0.4230(3) 0.42623(13) 0.0228(5) Uani 1 1 d .
C26 C 0.15720(12) 0.4684(3) 0.37330(12) 0.0205(5) Uani 1 1 d .
H26 H 0.1594 0.3800 0.3336 0.025 Uiso 1 1 calc R
C27 C 0.15140(16) 0.8609(3) 0.55639(14) 0.0370(6) Uani 1 1 d .
H27A H 0.1966 0.9481 0.5636 0.056 Uiso 1 1 calc GR
H27B H 0.1541 0.7884 0.6037 0.056 Uiso 1 1 calc GR
H27C H 0.1023 0.9350 0.5439 0.056 Uiso 1 1 calc GR
C28 C 0.06479(16) 0.2424(3) 0.41867(15) 0.0348(6) Uani 1 1 d .
H28A H 0.0150 0.2618 0.3805 0.052 Uiso 1 1 calc GR
H28B H 0.0537 0.2109 0.4683 0.052 Uiso 1 1 calc GR
H28C H 0.0942 0.1373 0.4023 0.052 Uiso 1 1 calc GR
C31 C 0.34536(13) 0.4484(3) 0.37933(12) 0.0200(5) Uani 1 1 d .
C32 C 0.38672(13) 0.4953(3) 0.45264(12) 0.0236(5) Uani 1 1 d .
H32 H 0.3936 0.6261 0.4670 0.028 Uiso 1 1 calc R
C33 C 0.41834(14) 0.3553(3) 0.50549(14) 0.0280(6) Uani 1 1 d .
H33 H 0.4469 0.3905 0.5555 0.034 Uiso 1 1 calc R
C34 C 0.40852(14) 0.1645(3) 0.48563(14) 0.0287(6) Uani 1 1 d .
H34 H 0.4302 0.0683 0.5219 0.034 Uiso 1 1 calc R
C35 C 0.36690(14) 0.1141(3) 0.41269(14) 0.0293(6) Uani 1 1 d .
H35 H 0.3600 -0.0170 0.3988 0.035 Uiso 1 1 calc R
C36 C 0.33531(14) 0.2544(3) 0.36001(14) 0.0248(5) Uani 1 1 d .
H36 H 0.3065 0.2188 0.3102 0.030 Uiso 1 1 calc R

loop_
_atom_site_aniso_label
_atom_site_aniso_U_11
_atom_site_aniso_U_22
_atom_site_aniso_U_33
_atom_site_aniso_U_23
_atom_site_aniso_U_13
_atom_site_aniso_U_12
C1 0.0196(12) 0.0165(10) 0.0181(12) -0.0028(8) 0.0073(10) -0.0018(8)
C2 0.0196(12) 0.0171(10) 0.0194(12) -0.0025(8) 0.0063(10) -0.0038(8)
C3 0.0171(12) 0.0188(10) 0.0189(12) -0.0029(8) 0.0057(10) -0.0031(8)
C4 0.0219(13) 0.0214(11) 0.0254(13) 0.0010(9) 0.0075(11) 0.0017(9)
C5 0.0222(13) 0.0211(11) 0.0325(14) -0.0017(9) 0.0119(11) 0.0023(9)
C6 0.0253(14) 0.0254(11) 0.0231(13) -0.0044(9) 0.0112(10) -0.0047(9)
C7 0.0245(13) 0.0207(11) 0.0211(13) -0.0009(8) 0.0084(10) -0.0008(9)
C8 0.0217(13) 0.0157(10) 0.0209(13) -0.0024(8) 0.0053(10) -0.0047(8)
C9 0.0221(13) 0.0216(11) 0.0167(12) -0.0029(8) 0.0055(10) -0.0030(9)
C10 0.0227(13) 0.0235(11) 0.0186(12) -0.0001(9) 0.0065(10) -0.0006(9)
C11 0.0260(14) 0.0208(11) 0.0223(13) 0.0047(9) 0.0048(11) 0.0047(9)
C12 0.0204(13) 0.0223(11) 0.0222(13) -0.0032(9) 0.0036(10) 0.0025(9)
C13 0.0196(12) 0.0211(11) 0.0212(12) -0.0027(9) 0.0054(10) -0.0035(9)
C14 0.0193(12) 0.0174(10) 0.0187(12) -0.0041(8) 0.0060(10) -0.0025(8)
C15 0.0317(15) 0.0303(13) 0.0384(16) 0.0108(10) 0.0169(12) 0.0068(10)
C16 0.0239(14) 0.0269(12) 0.0316(15) 0.0014(10) 0.0040(11) 0.0025(9)
C21 0.0174(12) 0.0211(11) 0.0195(12) 0.0020(8) 0.0036(10) 0.0033(8)
C22 0.0187(13) 0.0232(11) 0.0254(13) -0.0016(9) 0.0052(10) 0.0017(9)
C23 0.0207(13) 0.0336(13) 0.0193(13) -0.0008(9) 0.0031(10) 0.0062(10)
C24 0.0233(14) 0.0368(13) 0.0196(13) 0.0061(10) 0.0084(10) 0.0063(10)
C25 0.0174(13) 0.0254(12) 0.0266(13) 0.0081(9) 0.0072(10) 0.0044(9)
C26 0.0210(13) 0.0205(11) 0.0207(13) 0.0019(8) 0.0061(10) 0.0033(9)
C27 0.0325(16) 0.0509(15) 0.0286(15) -0.0100(11) 0.0091(12) 0.0046(12)
C28 0.0394(17) 0.0295(13) 0.0412(16) 0.0066(11) 0.0212(13) -0.0010(11)
C31 0.0194(12) 0.0215(11) 0.0208(12) 0.0012(9) 0.0078(10) 0.0011(9)
C32 0.0265(13) 0.0225(11) 0.0241(13) -0.0031(9) 0.0105(11) 0.0014(9)
C33 0.0264(14) 0.0369(14) 0.0224(13) 0.0023(10) 0.0091(11) 0.0039(10)
C34 0.0275(14) 0.0304(13) 0.0319(16) 0.0139(10) 0.0142(12) 0.0084(10)
C35 0.0293(14) 0.0204(12) 0.0405(16) 0.0035(10) 0.0128(12) 0.0015(9)
C36 0.0240(13) 0.0217(12) 0.0282(14) -0.0027(9) 0.0051(10) -0.0036(9)

loop_
_atom_type_symbol
_atom_type_description
_atom_type_scat_dispersion_real
_atom_type_scat_dispersion_imag
_atom_type_scat_source
C C 0.0033 0.0016 'International Tables Vol C Tables 4.2.6.8 and 6.1.1.4'
H H 0.0000 0.0000 'International Tables Vol C Tables 4.2.6.8 and 6.1.1.4'

loop_
_geom_angle_atom_site_label_1
_geom_angle_atom_site_label_2
_geom_angle_atom_site_label_3
_geom_angle
C2 C1 C14 120.0(2)
C2 C1 C21 120.75(18)
C14 C1 C21 119.15(18)
C1 C2 C3 120.98(19)
C1 C2 C31 120.8(2)
C3 C2 C31 118.20(19)
C4 C3 C2 120.75(19)
C4 C3 C8 119.1(2)
C8 C3 C2 120.08(19)
C5 C4 C3 121.9(2)
C4 C5 C6 119.1(2)
C7 C6 C5 120.0(2)
C6 C7 C8 122.3(2)
C3 C8 C9 119.3(2)
C7 C8 C3 117.14(19)
C7 C8 C9 123.41(19)
C10 C9 C8 124.1(2)
C14 C9 C8 118.14(18)
C14 C9 C10 117.7(2)
C9 C10 C15 124.6(2)
C11 C10 C9 118.3(2)
C11 C10 C15 116.93(19)
C10 C11 C12 124.16(19)
C11 C12 C16 120.09(19)
C13 C12 C11 117.2(2)
C13 C12 C16 122.7(2)
C12 C13 C14 121.6(2)
C9 C14 C1 120.34(19)
C13 C14 C1 119.8(2)
C13 C14 C9 119.86(19)
C22 C21 C1 120.46(19)
C22 C21 C26 118.7(2)
C26 C21 C1 120.86(18)
C21 C22 C23 121.4(2)
C22 C23 C27 121.1(2)
C24 C23 C22 118.4(2)
C24 C23 C27 120.5(2)
C23 C24 C25 121.8(2)
C24 C25 C28 120.3(2)
C26 C25 C24 118.5(2)
C26 C25 C28 121.2(2)
C25 C26 C21 121.3(2)
C32 C31 C2 121.65(17)
C32 C31 C36 118.17(19)
C36 C31 C2 120.15(19)
C31 C32 C33 121.23(19)
C34 C33 C32 120.1(2)
C33 C34 C35 119.7(2)
C36 C35 C34 120.1(2)
C35 C36 C31 120.8(2)

loop_
_geom_bond_atom_site_label_1
_geom_bond_atom_site_label_2
_geom_bond_distance
C1 C2 1.362(3)
C1 C14 1.456(3)
C1 C21 1.494(3)
C2 C3 1.444(3)
C2 C31 1.498(3)
C3 C4 1.405(3)
C3 C8 1.418(3)
C4 C5 1.373(3)
C5 C6 1.397(3)
C6 C7 1.371(3)
C7 C8 1.411(3)
C8 C9 1.457(3)
C9 C10 1.433(3)
C9 C14 1.425(3)
C10 C11 1.379(3)
C10 C15 1.513(3)
C11 C12 1.395(3)
C12 C13 1.382(3)
C12 C16 1.501(3)
C13 C14 1.408(3)
C21 C22 1.392(3)
C21 C26 1.393(3)
C22 C23 1.393(3)
C23 C24 1.388(3)
C23 C27 1.513(3)
C24 C25 1.392(3)
C25 C26 1.389(3)
C25 C28 1.508(3)
C31 C32 1.382(3)
C31 C36 1.400(3)
C32 C33 1.383(3)
C33 C34 1.381(3)
C34 C35 1.384(3)
C35 C36 1.383(3)

loop_
_geom_torsion_atom_site_label_1
_geom_torsion_atom_site_label_2
_geom_torsion_atom_site_label_3
_geom_torsion_atom_site_label_4
_geom_torsion
C1 C2 C3 C4 -175.55(19)
C1 C2 C3 C8 2.7(3)
C1 C2 C31 C32 -81.9(3)
C1 C2 C31 C36 100.0(3)
C1 C21 C22 C23 -179.3(2)
C1 C21 C26 C25 -179.42(19)
C2 C1 C14 C9 -2.0(3)
C2 C1 C14 C13 177.93(18)
C2 C1 C21 C22 106.6(2)
C2 C1 C21 C26 -72.6(3)
C2 C3 C4 C5 174.22(19)
C2 C3 C8 C7 -170.57(18)
C2 C3 C8 C9 5.8(3)
C2 C31 C32 C33 -177.3(2)
C2 C31 C36 C35 177.3(2)
C3 C2 C31 C32 99.7(3)
C3 C2 C31 C36 -78.4(3)
C3 C4 C5 C6 -1.7(3)
C3 C8 C9 C10 166.16(19)
C3 C8 C9 C14 -12.1(3)
C4 C3 C8 C7 7.7(3)
C4 C3 C8 C9 -175.94(18)
C4 C5 C6 C7 3.5(3)
C5 C6 C7 C8 0.5(3)
C6 C7 C8 C3 -6.1(3)
C6 C7 C8 C9 177.73(19)
C7 C8 C9 C10 -17.7(3)
C7 C8 C9 C14 164.05(19)
C8 C3 C4 C5 -4.0(3)
C8 C9 C10 C11 171.9(2)
C8 C9 C10 C15 -12.9(3)
C8 C9 C14 C1 10.3(3)
C8 C9 C14 C13 -169.69(18)
C9 C10 C11 C12 0.9(3)
C10 C9 C14 C1 -168.06(18)
C10 C9 C14 C13 12.0(3)
C10 C11 C12 C13 6.2(3)
C10 C11 C12 C16 -175.9(2)
C11 C12 C13 C14 -4.0(3)
C12 C13 C14 C1 174.99(18)
C12 C13 C14 C9 -5.0(3)
C14 C1 C2 C3 -4.6(3)
C14 C1 C2 C31 177.08(17)
C14 C1 C21 C22 -70.1(3)
C14 C1 C21 C26 110.6(2)
C14 C9 C10 C11 -9.9(3)
C14 C9 C10 C15 165.3(2)
C15 C10 C11 C12 -174.7(2)
C16 C12 C13 C14 178.16(19)
C21 C1 C2 C3 178.64(18)
C21 C1 C2 C31 0.3(3)
C21 C1 C14 C9 174.76(18)
C21 C1 C14 C13 -5.3(3)
C21 C22 C23 C24 -0.7(3)
C21 C22 C23 C27 179.3(2)
C22 C21 C26 C25 1.3(3)
C22 C23 C24 C25 0.4(3)
C23 C24 C25 C26 0.8(3)
C23 C24 C25 C28 -176.7(2)
C24 C25 C26 C21 -1.7(3)
C26 C21 C22 C23 -0.1(3)
C27 C23 C24 C25 -179.7(2)
C28 C25 C26 C21 175.8(2)
C31 C2 C3 C4 2.8(3)
C31 C2 C3 C8 -178.95(17)
C31 C32 C33 C34 -0.4(4)
C32 C31 C36 C35 -0.8(4)
C32 C33 C34 C35 0.0(4)
C33 C34 C35 C36 0.0(4)
C34 C35 C36 C31 0.5(4)
C36 C31 C32 C33 0.8(3)
